data_4326244
loop_
_publ_author_name
'Bo Liu'
'Zhen-Tao Yu'
'Jin Yang'
'Wu Hua'
'Ying-Ying Liu'
'Jian-Fang Ma'

_publ_contact_author_address
;
Key Lab of Polyoxometalate Science
Department of Chemistry
Northeast Normal University
Changchun 130024
P.R.China
;
_publ_contact_author_email jianfangma@yahoo.com.cn
_publ_contact_author_fax +86-431-85098620
_publ_contact_author_name 'Jian-Fang Ma'
_publ_contact_author_phone +86-431-85098620
_publ_section_title
;
 First Three-Dimensional Inorganic-Organic Hybrid Material Constructed
 From an "Inverted Keggin" Polyoxometalate and a Copper(I)-Organic Complex
;
_journal_name_full 'Inorganic Chemistry'
_journal_page_first 8967
_journal_page_last 8972
_journal_paper_doi 10.1021/ic201135g
_journal_volume 50
_journal_year 2011
_chemical_formula_moiety 'C48 H64 As4 Cu4 Mo12 N24 O52'
_chemical_formula_sum 'C48 H64 As4 Cu4 Mo12 N24 O52'
_chemical_formula_weight 3514.35
_chemical_name_systematic
;
 ?
;
_space_group_IT_number 114
_symmetry_cell_setting tetragonal
_symmetry_space_group_name_Hall 'P -4 2n'
_symmetry_space_group_name_H-M 'P -4 21 c'
_atom_sites_solution_hydrogens geom
_atom_sites_solution_primary direct
_atom_sites_solution_secondary difmap
_audit_creation_method SHELXL-97
_cell_angle_alpha 90.00
_cell_angle_beta 90.00
_cell_angle_gamma 90.00
_cell_formula_units_Z 2
_cell_length_a 18.30830(10)
_cell_length_b 18.30830(10)
_cell_length_c 13.5804(2)
_cell_measurement_reflns_used 14596
_cell_measurement_temperature 293(2)
_cell_measurement_theta_max 29.1461
_cell_measurement_theta_min 2.8992
_cell_volume 4552.07(8)
_computing_cell_refinement CrysAlis
_computing_data_collection 'CrysAlis (Oxford Diffraction, 2006)'
_computing_data_reduction CrysAlis
_computing_structure_refinement 'SHELXL-97 (Sheldrick, 2008)'
_computing_structure_solution 'SHELXS-97 (Sheldrick, 1997)'
_diffrn_ambient_temperature 293(2)
_diffrn_detector_area_resol_mean 10.0
_diffrn_measured_fraction_theta_full 0.997
_diffrn_measured_fraction_theta_max 0.997
_diffrn_measurement_device_type 'Oxford Diffraction Gemini R Ultra'
_diffrn_measurement_method '\w scan'
_diffrn_radiation_monochromator graphite
_diffrn_radiation_source 'fine-focus sealed tube'
_diffrn_radiation_type MoK\a
_diffrn_radiation_wavelength 0.71073
_diffrn_reflns_av_R_equivalents 0.0245
_diffrn_reflns_av_sigmaI/netI 0.0248
_diffrn_reflns_limit_h_max 22
_diffrn_reflns_limit_h_min -16
_diffrn_reflns_limit_k_max 22
_diffrn_reflns_limit_k_min -17
_diffrn_reflns_limit_l_max 16
_diffrn_reflns_limit_l_min -16
_diffrn_reflns_number 19822
_diffrn_reflns_theta_full 26.36
_diffrn_reflns_theta_max 26.36
_diffrn_reflns_theta_min 2.91
_exptl_absorpt_coefficient_mu 4.058
_exptl_absorpt_correction_T_max 0.6004
_exptl_absorpt_correction_T_min 0.3962
_exptl_absorpt_correction_type multi-scan
_exptl_absorpt_process_details 'CrysAlis (Oxford Diffraction, 2006)'
_exptl_crystal_colour brown
_exptl_crystal_density_diffrn 2.564
_exptl_crystal_description block
_exptl_crystal_F_000 3376
_exptl_crystal_size_max 0.28
_exptl_crystal_size_mid 0.19
_exptl_crystal_size_min 0.14
_refine_diff_density_max 0.274
_refine_diff_density_min -0.361
_refine_diff_density_rms 0.064
_refine_ls_abs_structure_details 'Flack H D (1983), Acta Cryst. A39, 876-881'
_refine_ls_abs_structure_Flack 0.005(6)
_refine_ls_extinction_method none
_refine_ls_goodness_of_fit_ref 0.984
_refine_ls_hydrogen_treatment constr
_refine_ls_matrix_type full
_refine_ls_number_parameters 326
_refine_ls_number_reflns 4648
_refine_ls_number_restraints 0
_refine_ls_restrained_S_all 0.984
_refine_ls_R_factor_all 0.0195
_refine_ls_R_factor_gt 0.0172
_refine_ls_shift/su_max 0.002
_refine_ls_shift/su_mean 0.000
_refine_ls_structure_factor_coef Fsqd
_refine_ls_weighting_details 'calc w=1/[\s^2^(Fo^2^)+(0.0207P)^2^+0.0000P] where P=(Fo^2^+2Fc^2^)/3'
_refine_ls_weighting_scheme calc
_refine_ls_wR_factor_gt 0.0358
_refine_ls_wR_factor_ref 0.0360
_reflns_number_gt 4345
_reflns_number_total 4648
_reflns_threshold_expression >2\s(I)
_cod_data_source_file ic201135g_si_002_2.cif
_cod_data_source_block 2
_cod_database_code 4326244

loop_
_symmetry_equiv_pos_as_xyz
'x, y, z'
'-x, -y, z'
'y, -x, -z'
'-y, x, -z'
'-x+1/2, y+1/2, -z+1/2'
'x+1/2, -y+1/2, -z+1/2'
'-y+1/2, -x+1/2, z+1/2'
'y+1/2, x+1/2, z+1/2'

loop_
_atom_site_label
_atom_site_type_symbol
_atom_site_fract_x
_atom_site_fract_y
_atom_site_fract_z
_atom_site_U_iso_or_equiv
_atom_site_adp_type
_atom_site_occupancy
_atom_site_symmetry_multiplicity
_atom_site_calc_flag
_atom_site_refinement_flags
Cu1 Cu -0.85036(3) -0.77728(3) -0.47311(5) 0.06629(18) Uani 1 1 d .
As1 As -0.457971(16) -0.622507(15) -0.62217(2) 0.01589(6) Uani 1 1 d .
Mo1 Mo -0.467341(15) -0.595407(14) -0.226422(18) 0.02138(6) Uani 1 1 d .
Mo2 Mo -0.525972(14) -0.712810(13) -0.40257(2) 0.02041(6) Uani 1 1 d .
Mo3 Mo -0.350737(13) -0.654104(13) -0.404356(19) 0.01855(6) Uani 1 1 d .
C1 C -0.8958(2) -0.6262(2) -0.4450(3) 0.0420(9) Uani 1 1 d .
H1 H -0.8546 -0.6092 -0.4778 0.050 Uiso 1 1 calc R
C2 C -0.97124(19) -0.69836(18) -0.3807(3) 0.0359(8) Uani 1 1 d .
H2 H -0.9956 -0.7398 -0.3586 0.043 Uiso 1 1 calc R
C3 C -1.0598(2) -0.6040(2) -0.3199(3) 0.0382(9) Uani 1 1 d .
H3A H -1.0506 -0.5582 -0.2862 0.046 Uiso 1 1 calc R
H3B H -1.0761 -0.6393 -0.2713 0.046 Uiso 1 1 calc R
C4 C -1.11893(18) -0.5931(2) -0.3951(3) 0.0395(9) Uani 1 1 d .
H4A H -1.1637 -0.5793 -0.3617 0.047 Uiso 1 1 calc R
H4B H -1.1052 -0.5532 -0.4383 0.047 Uiso 1 1 calc R
C5 C -1.1382(2) -0.7226(3) -0.5799(3) 0.0572(12) Uani 1 1 d .
H5 H -1.1339 -0.7389 -0.6445 0.069 Uiso 1 1 calc R
C6 C -1.16286(19) -0.7211(2) -0.4301(3) 0.0394(9) Uani 1 1 d .
H6 H -1.1787 -0.7334 -0.3672 0.047 Uiso 1 1 calc R
C7 C -0.42683(17) -0.70503(17) -0.6974(2) 0.0233(7) Uani 1 1 d .
C8 C -0.47650(19) -0.74438(19) -0.7517(2) 0.0332(8) Uani 1 1 d .
H8 H -0.5251 -0.7299 -0.7543 0.040 Uiso 1 1 calc R
C9 C -0.4536(2) -0.8055(2) -0.8024(3) 0.0432(10) Uani 1 1 d .
H9 H -0.4870 -0.8328 -0.8386 0.052 Uiso 1 1 calc R
C10 C -0.3806(2) -0.8263(2) -0.7995(3) 0.0427(10) Uani 1 1 d .
H10 H -0.3653 -0.8675 -0.8338 0.051 Uiso 1 1 calc R
C11 C -0.33077(19) -0.7862(2) -0.7461(3) 0.0375(9) Uani 1 1 d .
H11 H -0.2818 -0.7998 -0.7456 0.045 Uiso 1 1 calc R
C12 C -0.35366(18) -0.72524(18) -0.6928(2) 0.0308(8) Uani 1 1 d .
H12 H -0.3207 -0.6987 -0.6550 0.037 Uiso 1 1 calc R
N1 N -0.91014(17) -0.69850(16) -0.4327(2) 0.0374(7) Uani 1 1 d .
N3 N -0.99254(15) -0.62974(15) -0.3650(2) 0.0294(6) Uani 1 1 d .
N2 N -0.94442(15) -0.58265(15) -0.4072(2) 0.0371(7) Uani 1 1 d .
N4 N -1.13249(15) -0.65806(16) -0.4541(2) 0.0348(7) Uani 1 1 d .
N5 N -1.1164(2) -0.6578(2) -0.5518(3) 0.0577(10) Uani 1 1 d .
N6 N -1.16757(16) -0.76395(17) -0.5076(3) 0.0445(8) Uani 1 1 d .
O1 O -0.39035(13) -0.59943(14) -0.15655(16) 0.0358(6) Uani 1 1 d .
O2 O -0.5000 -0.5000 -0.2047(2) 0.0274(7) Uani 1 2 d S
O3 O -0.52863(14) -0.64270(13) -0.15672(16) 0.0329(5) Uani 1 1 d .
O4 O -0.43977(11) -0.67736(11) -0.32032(15) 0.0196(5) Uani 1 1 d .
O5 O -0.57668(12) -0.74372(12) -0.30625(16) 0.0313(5) Uani 1 1 d .
O6 O -0.48607(13) -0.79007(12) -0.44531(18) 0.0343(6) Uani 1 1 d .
O7 O -0.45131(10) -0.64321(11) -0.50108(13) 0.0195(5) Uani 1 1 d .
O8 O -0.54571(10) -0.60157(11) -0.64934(13) 0.0190(4) Uani 1 1 d .
O9 O -0.40423(11) -0.54974(11) -0.64612(14) 0.0193(5) Uani 1 1 d .
O10 O -0.33734(12) -0.73986(11) -0.44846(16) 0.0272(5) Uani 1 1 d .
O11 O -0.30393(11) -0.59818(11) -0.50122(16) 0.0246(5) Uani 1 1 d .
O12 O -0.28916(12) -0.64925(12) -0.31041(15) 0.0276(5) Uani 1 1 d .
O1W O -0.9421(3) -0.8564(2) -0.5518(3) 0.1083(14) Uani 1 1 d .
O2W O -1.0000 -0.5000 -0.6186(5) 0.260(7) Uani 1 2 d S

loop_
_atom_site_aniso_label
_atom_site_aniso_U_11
_atom_site_aniso_U_22
_atom_site_aniso_U_33
_atom_site_aniso_U_23
_atom_site_aniso_U_13
_atom_site_aniso_U_12
Cu1 0.0619(4) 0.0621(4) 0.0748(4) -0.0049(3) 0.0196(3) 0.0329(3)
As1 0.01295(14) 0.01585(14) 0.01889(14) -0.00117(12) 0.00017(12) -0.00035(11)
Mo1 0.02601(14) 0.01650(13) 0.02162(12) 0.00127(11) 0.00029(12) 0.00229(12)
Mo2 0.02008(13) 0.01447(12) 0.02670(14) 0.00066(11) -0.00207(12) 0.00011(11)
Mo3 0.01642(12) 0.01556(12) 0.02367(13) 0.00121(11) -0.00178(11) 0.00278(11)
C1 0.030(2) 0.045(2) 0.052(2) 0.0084(19) 0.0112(18) -0.0004(19)
C2 0.0337(19) 0.0224(17) 0.052(2) 0.0045(16) 0.0033(19) 0.0021(16)
C3 0.039(2) 0.027(2) 0.048(2) -0.0073(17) 0.0152(18) -0.0027(16)
C4 0.0281(18) 0.0315(19) 0.059(2) -0.0086(19) 0.0043(19) 0.0042(16)
C5 0.054(3) 0.061(3) 0.056(3) -0.022(2) 0.016(2) -0.014(2)
C6 0.0259(19) 0.040(2) 0.053(2) -0.0110(18) 0.0050(17) -0.0072(18)
C7 0.0272(18) 0.0180(16) 0.0247(16) -0.0033(13) 0.0055(14) 0.0019(14)
C8 0.0266(18) 0.0338(19) 0.039(2) -0.0104(16) -0.0017(16) 0.0060(16)
C9 0.043(2) 0.037(2) 0.050(2) -0.0195(18) -0.0029(19) -0.0015(19)
C10 0.053(2) 0.033(2) 0.042(2) -0.0153(17) 0.0153(19) 0.0073(19)
C11 0.0283(19) 0.038(2) 0.046(2) -0.0052(19) 0.0102(17) 0.0081(17)
C12 0.0242(17) 0.0323(19) 0.0357(18) -0.0062(15) 0.0037(15) 0.0019(16)
N1 0.0320(16) 0.0306(17) 0.0496(18) -0.0035(14) 0.0088(15) 0.0078(15)
N3 0.0257(14) 0.0198(14) 0.0427(16) 0.0004(12) 0.0074(13) -0.0011(12)
N2 0.0300(15) 0.0243(15) 0.057(2) 0.0029(15) 0.0114(15) -0.0043(13)
N4 0.0242(15) 0.0301(16) 0.0501(19) -0.0106(14) 0.0039(14) -0.0001(13)
N5 0.056(2) 0.057(2) 0.060(2) -0.0088(19) 0.0201(19) -0.012(2)
N6 0.0288(17) 0.0391(19) 0.066(2) -0.0209(17) 0.0051(16) -0.0095(15)
O1 0.0381(15) 0.0444(15) 0.0249(11) 0.0026(11) -0.0080(11) 0.0041(13)
O2 0.0453(19) 0.0167(15) 0.0201(15) 0.000 0.000 0.0051(15)
O3 0.0391(14) 0.0256(12) 0.0341(12) 0.0038(10) 0.0067(11) -0.0001(12)
O4 0.0192(11) 0.0167(11) 0.0229(11) 0.0003(9) -0.0018(9) 0.0007(9)
O5 0.0319(13) 0.0279(13) 0.0340(13) 0.0061(10) 0.0009(10) -0.0031(11)
O6 0.0306(13) 0.0216(12) 0.0508(14) -0.0055(11) 0.0005(11) 0.0034(11)
O7 0.0177(10) 0.0198(11) 0.0211(10) 0.0004(9) -0.0008(8) 0.0003(9)
O8 0.0146(11) 0.0230(11) 0.0193(10) 0.0006(8) 0.0009(8) -0.0009(9)
O9 0.0151(10) 0.0173(11) 0.0254(11) 0.0026(8) -0.0015(9) -0.0036(9)
O10 0.0259(12) 0.0195(11) 0.0363(12) -0.0035(10) -0.0022(10) 0.0031(10)
O11 0.0196(11) 0.0228(11) 0.0316(12) 0.0072(10) 0.0037(9) 0.0025(10)
O12 0.0251(11) 0.0266(12) 0.0310(12) 0.0012(10) -0.0062(10) 0.0040(11)
O1W 0.138(4) 0.101(3) 0.086(3) -0.010(3) -0.020(3) 0.008(3)
O2W 0.53(2) 0.167(8) 0.084(5) 0.000 0.000 0.094(11)

loop_
_atom_type_symbol
_atom_type_description
_atom_type_scat_dispersion_real
_atom_type_scat_dispersion_imag
_atom_type_scat_source
C C 0.0033 0.0016 'International Tables Vol C Tables 4.2.6.8 and 6.1.1.4'
H H 0.0000 0.0000 'International Tables Vol C Tables 4.2.6.8 and 6.1.1.4'
N N 0.0061 0.0033 'International Tables Vol C Tables 4.2.6.8 and 6.1.1.4'
O O 0.0106 0.0060 'International Tables Vol C Tables 4.2.6.8 and 6.1.1.4'
Cu Cu 0.3201 1.2651 'International Tables Vol C Tables 4.2.6.8 and 6.1.1.4'
As As 0.0499 2.0058 'International Tables Vol C Tables 4.2.6.8 and 6.1.1.4'
Mo Mo -1.6832 0.6857 'International Tables Vol C Tables 4.2.6.8 and 6.1.1.4'

loop_
_geom_angle_atom_site_label_1
_geom_angle_atom_site_label_2
_geom_angle_atom_site_label_3
_geom_angle
_geom_angle_site_symmetry_1
_geom_angle_site_symmetry_3
N1 Cu1 N6 158.32(15) . 3_534
O9 As1 O7 108.80(9) . .
O9 As1 O8 109.42(9) . .
O7 As1 O8 109.34(9) . .
O9 As1 C7 110.32(12) . .
O7 As1 C7 108.71(11) . .
O8 As1 C7 110.23(12) . .
O1 Mo1 O3 102.35(11) . .
O1 Mo1 O2 102.56(10) . .
O3 Mo1 O2 100.16(9) . .
O1 Mo1 O4 96.44(10) . .
O3 Mo1 O4 97.87(10) . .
O2 Mo1 O4 150.22(10) . .
O1 Mo1 O8 88.38(9) . 4_454
O3 Mo1 O8 166.34(9) . 4_454
O2 Mo1 O8 85.49(8) . 4_454
O4 Mo1 O8 72.24(8) . 4_454
O1 Mo1 O9 164.79(9) . 3_544
O3 Mo1 O9 89.12(9) . 3_544
O2 Mo1 O9 84.92(8) . 3_544
O4 Mo1 O9 71.83(7) . 3_544
O8 Mo1 O9 78.94(7) 4_454 3_544
O6 Mo2 O5 102.77(11) . .
O6 Mo2 O11 101.58(10) . 3_544
O5 Mo2 O11 101.80(10) . 3_544
O6 Mo2 O4 96.87(10) . .
O5 Mo2 O4 96.15(9) . .
O11 Mo2 O4 150.59(8) 3_544 .
O6 Mo2 O9 164.64(10) . 3_544
O5 Mo2 O9 89.17(9) . 3_544
O11 Mo2 O9 85.09(8) 3_544 3_544
O4 Mo2 O9 71.96(7) . 3_544
O6 Mo2 O7 90.40(10) . .
O5 Mo2 O7 163.09(9) . .
O11 Mo2 O7 85.61(8) 3_544 .
O4 Mo2 O7 71.47(7) . .
O9 Mo2 O7 76.22(7) 3_544 .
O10 Mo3 O12 102.51(11) . .
O10 Mo3 O11 101.04(10) . .
O12 Mo3 O11 101.21(10) . .
O10 Mo3 O4 96.90(9) . .
O12 Mo3 O4 96.94(9) . .
O11 Mo3 O4 150.95(8) . .
O10 Mo3 O7 89.67(9) . .
O12 Mo3 O7 164.70(9) . .
O11 Mo3 O7 85.23(8) . .
O4 Mo3 O7 72.13(7) . .
O10 Mo3 O8 165.85(9) . 4_454
O12 Mo3 O8 88.20(9) . 4_454
O11 Mo3 O8 85.66(8) . 4_454
O4 Mo3 O8 72.36(7) . 4_454
O7 Mo3 O8 78.39(7) . 4_454
N2 C1 N1 114.6(3) . .
N2 C1 H1 122.7 . .
N1 C1 H1 122.7 . .
N1 C2 N3 109.6(3) . .
N1 C2 H2 125.2 . .
N3 C2 H2 125.2 . .
N3 C3 C4 111.6(3) . .
N3 C3 H3A 109.3 . .
C4 C3 H3A 109.3 . .
N3 C3 H3B 109.3 . .
C4 C3 H3B 109.3 . .
H3A C3 H3B 108.0 . .
N4 C4 C3 112.8(3) . .
N4 C4 H4A 109.0 . .
C3 C4 H4A 109.0 . .
N4 C4 H4B 109.0 . .
C3 C4 H4B 109.0 . .
H4A C4 H4B 107.8 . .
N5 C5 N6 114.7(4) . .
N5 C5 H5 122.7 . .
N6 C5 H5 122.7 . .
N6 C6 N4 110.5(3) . .
N6 C6 H6 124.7 . .
N4 C6 H6 124.7 . .
C8 C7 C12 121.4(3) . .
C8 C7 As1 120.3(2) . .
C12 C7 As1 118.3(2) . .
C7 C8 C9 119.5(3) . .
C7 C8 H8 120.3 . .
C9 C8 H8 120.3 . .
C8 C9 C10 120.0(4) . .
C8 C9 H9 120.0 . .
C10 C9 H9 120.0 . .
C11 C10 C9 120.5(3) . .
C11 C10 H10 119.8 . .
C9 C10 H10 119.8 . .
C10 C11 C12 120.0(3) . .
C10 C11 H11 120.0 . .
C12 C11 H11 120.0 . .
C7 C12 C11 118.6(3) . .
C7 C12 H12 120.7 . .
C11 C12 H12 120.7 . .
C2 N1 C1 103.1(3) . .
C2 N1 Cu1 130.2(3) . .
C1 N1 Cu1 126.5(3) . .
C2 N3 N2 109.9(3) . .
C2 N3 C3 128.4(3) . .
N2 N3 C3 121.4(3) . .
C1 N2 N3 102.8(3) . .
C6 N4 N5 109.6(3) . .
C6 N4 C4 130.4(3) . .
N5 N4 C4 119.9(3) . .
C5 N5 N4 102.4(3) . .
C6 N6 C5 102.8(3) . .
C6 N6 Cu1 130.0(3) . 4_354
C5 N6 Cu1 125.4(3) . 4_354
Mo1 O2 Mo1 161.85(17) . 2_445
Mo1 O4 Mo3 113.35(10) . .
Mo1 O4 Mo2 112.73(9) . .
Mo3 O4 Mo2 112.29(9) . .
As1 O7 Mo3 129.82(10) . .
As1 O7 Mo2 130.33(10) . .
Mo3 O7 Mo2 95.56(7) . .
As1 O8 Mo3 131.88(10) . 3_544
As1 O8 Mo1 131.40(10) . 3_544
Mo3 O8 Mo1 95.75(7) 3_544 3_544
As1 O9 Mo2 129.90(10) . 4_454
As1 O9 Mo1 131.47(10) . 4_454
Mo2 O9 Mo1 95.49(7) 4_454 4_454
Mo3 O11 Mo2 160.82(12) . 4_454

loop_
_geom_bond_atom_site_label_1
_geom_bond_atom_site_label_2
_geom_bond_distance
_geom_bond_site_symmetry_2
Cu1 N1 1.892(3) .
Cu1 N6 1.895(3) 3_534
As1 O9 1.688(2) .
As1 O7 1.6919(18) .
As1 O8 1.6922(19) .
As1 C7 1.911(3) .
Mo1 O1 1.701(2) .
Mo1 O3 1.704(2) .
Mo1 O2 1.8696(5) .
Mo1 O4 2.033(2) .
Mo1 O8 2.2948(19) 4_454
Mo1 O9 2.2961(19) 3_544
Mo2 O6 1.695(2) .
Mo2 O5 1.701(2) .
Mo2 O11 1.884(2) 3_544
Mo2 O4 2.039(2) .
Mo2 O9 2.284(2) 3_544
Mo2 O7 2.298(2) .
Mo3 O10 1.698(2) .
Mo3 O12 1.705(2) .
Mo3 O11 1.874(2) .
Mo3 O4 2.035(2) .
Mo3 O7 2.2706(19) .
Mo3 O8 2.2875(19) 4_454
C1 N2 1.300(4) .
C1 N1 1.360(5) .
C1 H1 0.9300 .
C2 N1 1.323(4) .
C2 N3 1.333(4) .
C2 H2 0.9300 .
C3 N3 1.454(4) .
C3 C4 1.501(5) .
C3 H3A 0.9700 .
C3 H3B 0.9700 .
C4 N4 1.457(4) .
C4 H4A 0.9700 .
C4 H4B 0.9700 .
C5 N5 1.308(5) .
C5 N6 1.351(5) .
C5 H5 0.9300 .
C6 N6 1.316(5) .
C6 N4 1.322(5) .
C6 H6 0.9300 .
C7 C8 1.375(5) .
C7 C12 1.391(5) .
C8 C9 1.380(5) .
C8 H8 0.9300 .
C9 C10 1.390(5) .
C9 H9 0.9300 .
C10 C11 1.376(5) .
C10 H10 0.9300 .
C11 C12 1.396(5) .
C11 H11 0.9300 .
C12 H12 0.9300 .
N3 N2 1.359(4) .
N4 N5 1.359(5) .
N6 Cu1 1.895(3) 4_354
O2 Mo1 1.8696(5) 2_445
O8 Mo3 2.2875(19) 3_544
O8 Mo1 2.2948(19) 3_544
O9 Mo2 2.284(2) 4_454
O9 Mo1 2.2961(19) 4_454
O11 Mo2 1.884(2) 4_454

loop_
_geom_torsion_atom_site_label_1
_geom_torsion_atom_site_label_2
_geom_torsion_atom_site_label_3
_geom_torsion_atom_site_label_4
_geom_torsion
_geom_torsion_site_symmetry_1
_geom_torsion_site_symmetry_4
N3 C3 C4 N4 54.7(4) . .
O9 As1 C7 C8 -130.0(3) . .
O7 As1 C7 C8 110.8(3) . .
O8 As1 C7 C8 -9.0(3) . .
O9 As1 C7 C12 52.1(3) . .
O7 As1 C7 C12 -67.1(3) . .
O8 As1 C7 C12 173.0(2) . .
C12 C7 C8 C9 0.4(5) . .
As1 C7 C8 C9 -177.4(3) . .
C7 C8 C9 C10 -0.9(6) . .
C8 C9 C10 C11 0.0(6) . .
C9 C10 C11 C12 1.4(6) . .
C8 C7 C12 C11 1.0(5) . .
As1 C7 C12 C11 178.9(2) . .
C10 C11 C12 C7 -1.9(5) . .
N3 C2 N1 C1 1.2(4) . .
N3 C2 N1 Cu1 176.5(3) . .
N2 C1 N1 C2 -1.9(5) . .
N2 C1 N1 Cu1 -177.4(3) . .
N6 Cu1 N1 C2 -129.9(4) 3_534 .
N6 Cu1 N1 C1 44.4(6) 3_534 .
N1 C2 N3 N2 -0.2(4) . .
N1 C2 N3 C3 173.5(3) . .
C4 C3 N3 C2 -90.0(4) . .
C4 C3 N3 N2 83.1(4) . .
N1 C1 N2 N3 1.8(4) . .
C2 N3 N2 C1 -0.9(4) . .
C3 N3 N2 C1 -175.1(3) . .
N6 C6 N4 N5 0.4(4) . .
N6 C6 N4 C4 177.0(3) . .
C3 C4 N4 C6 70.6(5) . .
C3 C4 N4 N5 -113.2(4) . .
N6 C5 N5 N4 0.5(5) . .
C6 N4 N5 C5 -0.5(4) . .
C4 N4 N5 C5 -177.5(3) . .
N4 C6 N6 C5 -0.1(4) . .
N4 C6 N6 Cu1 -165.2(3) . 4_354
N5 C5 N6 C6 -0.2(5) . .
N5 C5 N6 Cu1 165.8(3) . 4_354
O1 Mo1 O2 Mo1 127.91(8) . 2_445
O3 Mo1 O2 Mo1 -126.87(8) . 2_445
O4 Mo1 O2 Mo1 -0.48(12) . 2_445
O8 Mo1 O2 Mo1 40.58(5) 4_454 2_445
O9 Mo1 O2 Mo1 -38.68(5) 3_544 2_445
O1 Mo1 O4 Mo3 -64.94(12) . .
O3 Mo1 O4 Mo3 -168.40(11) . .
O2 Mo1 O4 Mo3 64.71(16) . .
O8 Mo1 O4 Mo3 21.27(8) 4_454 .
O9 Mo1 O4 Mo3 105.13(10) 3_544 .
O1 Mo1 O4 Mo2 166.11(11) . .
O3 Mo1 O4 Mo2 62.64(12) . .
O2 Mo1 O4 Mo2 -64.24(16) . .
O8 Mo1 O4 Mo2 -107.68(10) 4_454 .
O9 Mo1 O4 Mo2 -23.82(9) 3_544 .
O10 Mo3 O4 Mo1 168.11(10) . .
O12 Mo3 O4 Mo1 64.55(11) . .
O11 Mo3 O4 Mo1 -64.0(2) . .
O7 Mo3 O4 Mo1 -104.47(10) . .
O8 Mo3 O4 Mo1 -21.33(8) 4_454 .
O10 Mo3 O4 Mo2 -62.71(12) . .
O12 Mo3 O4 Mo2 -166.28(11) . .
O11 Mo3 O4 Mo2 65.2(2) . .
O7 Mo3 O4 Mo2 24.71(9) . .
O8 Mo3 O4 Mo2 107.85(10) 4_454 .
O6 Mo2 O4 Mo1 -166.88(11) . .
O5 Mo2 O4 Mo1 -63.18(11) . .
O11 Mo2 O4 Mo1 64.4(2) 3_544 .
O9 Mo2 O4 Mo1 23.93(9) 3_544 .
O7 Mo2 O4 Mo1 105.01(10) . .
O6 Mo2 O4 Mo3 63.62(12) . .
O5 Mo2 O4 Mo3 167.32(11) . .
O11 Mo2 O4 Mo3 -65.1(2) 3_544 .
O9 Mo2 O4 Mo3 -105.57(10) 3_544 .
O7 Mo2 O4 Mo3 -24.49(9) . .
O9 As1 O7 Mo3 -46.75(16) . .
O8 As1 O7 Mo3 -166.20(12) . .
C7 As1 O7 Mo3 73.42(17) . .
O9 As1 O7 Mo2 162.43(12) . .
O8 As1 O7 Mo2 42.98(16) . .
C7 As1 O7 Mo2 -77.41(16) . .
O10 Mo3 O7 As1 -80.89(15) . .
O12 Mo3 O7 As1 135.9(3) . .
O11 Mo3 O7 As1 20.21(15) . .
O4 Mo3 O7 As1 -178.25(15) . .
O8 Mo3 O7 As1 106.75(14) 4_454 .
O10 Mo3 O7 Mo2 77.18(9) . .
O12 Mo3 O7 Mo2 -66.0(4) . .
O11 Mo3 O7 Mo2 178.29(8) . .
O4 Mo3 O7 Mo2 -20.17(7) . .
O8 Mo3 O7 Mo2 -95.17(7) 4_454 .
O6 Mo2 O7 As1 81.00(15) . .
O5 Mo2 O7 As1 -137.5(3) . .
O11 Mo2 O7 As1 -20.59(14) 3_544 .
O4 Mo2 O7 As1 178.11(15) . .
O9 Mo2 O7 As1 -106.61(14) 3_544 .
O6 Mo2 O7 Mo3 -76.91(9) . .
O5 Mo2 O7 Mo3 64.6(3) . .
O11 Mo2 O7 Mo3 -178.49(9) 3_544 .
O4 Mo2 O7 Mo3 20.20(7) . .
O9 Mo2 O7 Mo3 95.49(7) 3_544 .
O9 As1 O8 Mo3 -157.03(12) . 3_544
O7 As1 O8 Mo3 -37.97(16) . 3_544
C7 As1 O8 Mo3 81.48(15) . 3_544
O9 As1 O8 Mo1 37.08(16) . 3_544
O7 As1 O8 Mo1 156.15(12) . 3_544
C7 As1 O8 Mo1 -84.41(17) . 3_544
O7 As1 O9 Mo2 45.08(16) . 4_454
O8 As1 O9 Mo2 164.48(12) . 4_454
C7 As1 O9 Mo2 -74.09(17) . 4_454
O7 As1 O9 Mo1 -160.04(12) . 4_454
O8 As1 O9 Mo1 -40.64(16) . 4_454
C7 As1 O9 Mo1 80.79(16) . 4_454
O10 Mo3 O11 Mo2 128.3(4) . 4_454
O12 Mo3 O11 Mo2 -126.4(4) . 4_454
O4 Mo3 O11 Mo2 1.2(5) . 4_454
O7 Mo3 O11 Mo2 39.6(4) . 4_454
O8 Mo3 O11 Mo2 -39.1(4) 4_454 4_454
